data_4038789
loop_
_publ_author_name
'Shu, Zhihao'
'Zhou, Jianhui'
'Li, Junyou'
'Cheng, Yilang'
'Liu, Hong'
'Wang, Dechuan'
'Zhou, Yu'

_publ_section_title
;
 Rh(III)-Catalyzed Dual C-H Functionalization/Cyclization Cascade by a
 Removable Directing Group: A Method for Synthesis of Polycyclic Fused
 Pyrano[<i>de</i>]Isochromenes.
;
_journal_issue 19
_journal_name_full 'The Journal of organic chemistry'
_journal_page_first 12097
_journal_page_last 12107
_journal_paper_doi 10.1021/acs.joc.0c01228
_journal_volume 85
_journal_year 2020
_chemical_formula_moiety 'C17 H22 O8 P2'
_chemical_formula_sum 'C17 H22 O8 P2'
_chemical_formula_weight 416.28
_space_group_crystal_system monoclinic
_space_group_IT_number 15
_space_group_name_Hall '-C 2yc'
_space_group_name_H-M_alt 'C 1 2/c 1'
_atom_sites_solution_hydrogens mixed
_atom_sites_solution_primary dual
_audit_creation_date 2019-07-02
_audit_creation_method
;
Olex2 1.2
(compiled 2018.05.29 svn.r3508 for OlexSys, GUI svn.r5506)
;
_cell_angle_alpha 90
_cell_angle_beta 101.949(8)
_cell_angle_gamma 90
_cell_formula_units_Z 4
_cell_length_a 22.428(5)
_cell_length_b 8.079(2)
_cell_length_c 10.933(3)
_cell_measurement_reflns_used 2538
_cell_measurement_temperature 295
_cell_measurement_theta_max 26.232
_cell_measurement_theta_min 3.179
_cell_volume 1938.1(8)
_computing_cell_refinement 'SAINT V8.38A (?, 2016)'
_computing_data_reduction 'SAINT V8.38A (?, 2016)'
_computing_molecular_graphics 'Olex2 (Dolomanov et al., 2009)'
_computing_publication_material 'Olex2 (Dolomanov et al., 2009)'
_computing_structure_refinement 'ShelXL (Sheldrick, 2015)'
_computing_structure_solution 'ShelXT (Sheldrick, 2015)'
_diffrn_ambient_temperature 295.0
_diffrn_measured_fraction_theta_full 0.997
_diffrn_measured_fraction_theta_max 0.994
_diffrn_measurement_device_type 'Bruker APEX-II CCD'
_diffrn_measurement_method '\f and \w scans'
_diffrn_radiation_type MoK\a
_diffrn_radiation_wavelength 0.71073
_diffrn_reflns_av_R_equivalents 0.0611
_diffrn_reflns_av_unetI/netI 0.0444
_diffrn_reflns_Laue_measured_fraction_full 0.997
_diffrn_reflns_Laue_measured_fraction_max 0.994
_diffrn_reflns_limit_h_max 28
_diffrn_reflns_limit_h_min -28
_diffrn_reflns_limit_k_max 10
_diffrn_reflns_limit_k_min -10
_diffrn_reflns_limit_l_max 13
_diffrn_reflns_limit_l_min -12
_diffrn_reflns_number 10721
_diffrn_reflns_point_group_measured_fraction_full 0.997
_diffrn_reflns_point_group_measured_fraction_max 0.994
_diffrn_reflns_theta_full 25.242
_diffrn_reflns_theta_max 26.413
_diffrn_reflns_theta_min 3.180
_diffrn_standards_number 0
_exptl_absorpt_coefficient_mu 0.266
_exptl_absorpt_correction_T_max 0.7454
_exptl_absorpt_correction_T_min 0.6972
_exptl_absorpt_correction_type multi-scan
_exptl_absorpt_process_details
'SADABS-2016/2 (Bruker,2016/2) was used for absorption correction. wR2(int) was 0.1265 before and 0.0542 after correction. The Ratio of minimum to maximum transmission is 0.9353. The \l/2 correction factor is Not present.'
_exptl_crystal_colour colourless
_exptl_crystal_colour_primary colourless
_exptl_crystal_density_diffrn 1.427
_exptl_crystal_description block
_exptl_crystal_F_000 872
_exptl_crystal_size_max 0.19
_exptl_crystal_size_mid 0.11
_exptl_crystal_size_min 0.08
_refine_diff_density_max 0.225
_refine_diff_density_min -0.256
_refine_diff_density_rms 0.045
_refine_ls_extinction_method none
_refine_ls_goodness_of_fit_ref 1.034
_refine_ls_hydrogen_treatment mixed
_refine_ls_matrix_type full
_refine_ls_number_parameters 135
_refine_ls_number_reflns 1980
_refine_ls_number_restraints 0
_refine_ls_restrained_S_all 1.034
_refine_ls_R_factor_all 0.0845
_refine_ls_R_factor_gt 0.0486
_refine_ls_shift/su_max 0.001
_refine_ls_shift/su_mean 0.000
_refine_ls_structure_factor_coef Fsqd
_refine_ls_weighting_details 'w=1/[\s^2^(Fo^2^)+(0.0465P)^2^+2.2661P] where P=(Fo^2^+2Fc^2^)/3'
_refine_ls_weighting_scheme calc
_refine_ls_wR_factor_gt 0.1067
_refine_ls_wR_factor_ref 0.1253
_reflns_Friedel_coverage 0.000
_reflns_number_gt 1351
_reflns_number_total 1980
_reflns_threshold_expression 'I > 2\s(I)'
_cod_data_source_file jo0c01228_si_003.cif
_cod_data_source_block 22019736szh0702_0m
_cod_depositor_comments 'Adding full bibliography for 4038788--4038790.cif.'
_cod_original_cell_volume 1938.2(9)
_cod_database_code 4038789
_shelx_shelxl_version_number 2018/3
_shelx_space_group_comment
;
The symmetry employed for this shelxl refinement is uniquely defined
by the following loop, which should always be used as a source of
symmetry information in preference to the above space-group names.
They are only intended as comments.
;
_shelx_estimated_absorpt_t_max 0.979
_shelx_estimated_absorpt_t_min 0.951
_olex2_refinement_description
;
1. Fixed Uiso
 At 1.2 times of:
  All C(H) groups
 At 1.5 times of:
  All C(H,H,H) groups
2. Others
 Fixed Sof: C6(0.5) H6(0.5)
3.a Aromatic/amide H refined with riding coordinates:
 C9(H9), C10(H10)
3.b Idealised Me refined as rotating group:
 C5(H5A,H5B,H5C), C2(H2A,H2B,H2C), C1(H1A,H1B,H1C)
;
_olex2_submission_special_instructions 'No special instructions were received'

loop_
_space_group_symop_operation_xyz
'x, y, z'
'-x, y, -z+1/2'
'x+1/2, y+1/2, z'
'-x+1/2, y+1/2, -z+1/2'
'-x, -y, -z'
'x, -y, z-1/2'
'-x+1/2, -y+1/2, -z'
'x+1/2, -y+1/2, z-1/2'

loop_
_atom_site_label
_atom_site_type_symbol
_atom_site_fract_x
_atom_site_fract_y
_atom_site_fract_z
_atom_site_U_iso_or_equiv
_atom_site_adp_type
_atom_site_occupancy
_atom_site_site_symmetry_order
_atom_site_calc_flag
_atom_site_refinement_flags_posn
_atom_site_refinement_flags_adp
_atom_site_refinement_flags_occupancy
_atom_site_disorder_assembly
_atom_site_disorder_group
P1 P 0.64911(3) 0.33905(9) 0.59363(7) 0.0458(2) Uani 1 1 d . . . . .
O4 O 0.52641(8) 0.6614(2) 0.67362(18) 0.0528(5) Uani 1 1 d . . . . .
O3 O 0.68130(8) 0.2290(2) 0.70696(18) 0.0550(5) Uani 1 1 d . . . . .
O2 O 0.62172(8) 0.2027(3) 0.49555(18) 0.0609(6) Uani 1 1 d . . . . .
O1 O 0.68987(9) 0.4566(3) 0.5519(2) 0.0655(6) Uani 1 1 d . . . . .
C8 C 0.54265(11) 0.3197(3) 0.6956(2) 0.0412(6) Uani 1 1 d . . . . .
C3 C 0.58383(11) 0.4254(3) 0.6385(2) 0.0418(6) Uani 1 1 d . . . . .
C4 C 0.57200(11) 0.5888(3) 0.6269(2) 0.0436(6) Uani 1 1 d . . . . .
C7 C 0.500000 0.3986(4) 0.750000 0.0491(10) Uani 1 2 d S T P . .
C5 C 0.60093(15) 0.7197(4) 0.5624(3) 0.0656(9) Uani 1 1 d . . . . .
H5A H 0.569837 0.787966 0.513624 0.098 Uiso 1 1 calc GR . . . .
H5B H 0.624409 0.668681 0.508618 0.098 Uiso 1 1 calc GR . . . .
H5C H 0.627149 0.786506 0.623576 0.098 Uiso 1 1 calc GR . . . .
C9 C 0.54164(13) 0.1491(3) 0.6954(3) 0.0626(9) Uani 1 1 d . . . . .
H9 H 0.568889 0.089911 0.658718 0.075 Uiso 1 1 calc R . . . .
C10 C 0.500000 0.0667(5) 0.750000 0.0849(17) Uani 1 2 d S T P . .
H10 H 0.500000 -0.048386 0.749999 0.102 Uiso 1 2 calc RS T P . .
C2 C 0.72024(16) 0.3068(5) 0.8124(3) 0.0801(11) Uani 1 1 d . . . . .
H2A H 0.748568 0.378414 0.783465 0.120 Uiso 1 1 calc GR . . . .
H2B H 0.742224 0.223421 0.866089 0.120 Uiso 1 1 calc GR . . . .
H2C H 0.695926 0.370388 0.857867 0.120 Uiso 1 1 calc GR . . . .
C1 C 0.66075(17) 0.1147(5) 0.4300(3) 0.0880(12) Uani 1 1 d . . . . .
H1A H 0.637488 0.032926 0.376868 0.132 Uiso 1 1 calc GR . . . .
H1B H 0.692572 0.061374 0.489127 0.132 Uiso 1 1 calc GR . . . .
H1C H 0.678400 0.190851 0.380168 0.132 Uiso 1 1 calc GR . . . .
C6 C 0.4810(2) 0.5749(6) 0.7089(5) 0.0419(12) Uani 0.5 1 d . . . . .
H6 H 0.439(2) 0.590(7) 0.646(5) 0.055(15) Uiso 0.5 1 d . . . . .

loop_
_atom_site_aniso_label
_atom_site_aniso_U_11
_atom_site_aniso_U_22
_atom_site_aniso_U_33
_atom_site_aniso_U_23
_atom_site_aniso_U_13
_atom_site_aniso_U_12
P1 0.0374(4) 0.0496(5) 0.0529(4) 0.0013(3) 0.0154(3) 0.0032(3)
O4 0.0583(11) 0.0323(10) 0.0763(13) 0.0052(9) 0.0338(10) 0.0034(8)
O3 0.0464(11) 0.0584(12) 0.0587(12) 0.0047(10) 0.0073(9) 0.0101(9)
O2 0.0496(11) 0.0732(14) 0.0618(13) -0.0219(11) 0.0157(10) 0.0054(10)
O1 0.0509(11) 0.0667(13) 0.0875(15) 0.0140(12) 0.0342(11) 0.0012(10)
C8 0.0368(13) 0.0342(14) 0.0546(15) -0.0006(12) 0.0145(12) 0.0010(11)
C3 0.0397(13) 0.0375(15) 0.0502(15) 0.0014(12) 0.0140(12) 0.0003(11)
C4 0.0414(13) 0.0417(15) 0.0503(15) 0.0003(12) 0.0159(12) -0.0024(12)
C7 0.049(2) 0.0292(19) 0.075(3) 0.000 0.028(2) 0.000
C5 0.076(2) 0.0462(17) 0.085(2) 0.0124(16) 0.0421(19) 0.0011(15)
C9 0.0618(18) 0.0344(16) 0.104(3) -0.0014(15) 0.0456(18) 0.0060(13)
C10 0.092(4) 0.027(2) 0.157(5) 0.000 0.076(4) 0.000
C2 0.073(2) 0.104(3) 0.058(2) -0.003(2) 0.0019(17) 0.006(2)
C1 0.088(3) 0.095(3) 0.089(3) -0.032(2) 0.037(2) 0.009(2)
C6 0.045(3) 0.034(3) 0.050(3) 0.000(2) 0.019(2) 0.005(2)

loop_
_atom_type_symbol
_atom_type_description
_atom_type_scat_dispersion_real
_atom_type_scat_dispersion_imag
_atom_type_scat_source
C C 0.0033 0.0016 'International Tables Vol C Tables 4.2.6.8 and 6.1.1.4'
H H 0.0000 0.0000 'International Tables Vol C Tables 4.2.6.8 and 6.1.1.4'
O O 0.0106 0.0060 'International Tables Vol C Tables 4.2.6.8 and 6.1.1.4'
P P 0.1023 0.0942 'International Tables Vol C Tables 4.2.6.8 and 6.1.1.4'

loop_
_geom_angle_atom_site_label_1
_geom_angle_atom_site_label_2
_geom_angle_atom_site_label_3
_geom_angle
_geom_angle_site_symmetry_1
_geom_angle_site_symmetry_3
_geom_angle_publ_flag
O3 P1 C3 105.89(11) . . ?
O2 P1 O3 101.06(12) . . ?
O2 P1 C3 103.61(11) . . ?
O1 P1 O3 113.57(12) . . ?
O1 P1 O2 115.21(13) . . ?
O1 P1 C3 115.88(13) . . ?
C4 O4 C6 110.1(3) . 2_656 ?
C6 O4 C4 123.4(3) . . ?
C6 O4 C6 45.0(4) . 2_656 ?
C2 O3 P1 119.2(2) . . ?
C1 O2 P1 119.8(2) . . ?
C7 C8 C3 117.4(2) . . ?
C9 C8 C3 125.8(2) . . ?
C9 C8 C7 116.7(2) . . ?
C8 C3 P1 120.57(19) . . ?
C4 C3 P1 121.0(2) . . ?
C4 C3 C8 118.4(2) . . ?
O4 C4 C5 107.8(2) . . ?
C3 C4 O4 122.2(2) . . ?
C3 C4 C5 130.0(3) . . ?
C8 C7 C8 125.1(3) 2_656 . ?
C8 C7 C6 118.6(2) 2_656 2_656 ?
C8 C7 C6 112.4(2) . 2_656 ?
C8 C7 C6 118.6(2) . . ?
C8 C7 C6 112.4(2) 2_656 . ?
C6 C7 C6 42.3(4) 2_656 . ?
C4 C5 H5A 109.5 . . ?
C4 C5 H5B 109.5 . . ?
C4 C5 H5C 109.5 . . ?
H5A C5 H5B 109.5 . . ?
H5A C5 H5C 109.5 . . ?
H5B C5 H5C 109.5 . . ?
C8 C9 H9 120.2 . . ?
C8 C9 C10 119.6(3) . . ?
C10 C9 H9 120.2 . . ?
C9 C10 C9 122.3(4) . 2_656 ?
C9 C10 H10 118.9 2_656 . ?
C9 C10 H10 118.9 . . ?
O3 C2 H2A 109.5 . . ?
O3 C2 H2B 109.5 . . ?
O3 C2 H2C 109.5 . . ?
H2A C2 H2B 109.5 . . ?
H2A C2 H2C 109.5 . . ?
H2B C2 H2C 109.5 . . ?
O2 C1 H1A 109.5 . . ?
O2 C1 H1B 109.5 . . ?
O2 C1 H1C 109.5 . . ?
H1A C1 H1B 109.5 . . ?
H1A C1 H1C 109.5 . . ?
H1B C1 H1C 109.5 . . ?
O4 C6 O4 103.1(4) . 2_656 ?
O4 C6 C7 112.6(3) . . ?
O4 C6 C7 104.8(3) 2_656 . ?
O4 C6 H6 112(3) . . ?
O4 C6 H6 105(3) 2_656 . ?
C7 C6 H6 117(3) . . ?
C6 C6 O4 74.5(5) 2_656 . ?
C6 C6 O4 60.4(4) 2_656 2_656 ?
C6 C6 C7 68.9(2) 2_656 . ?
C6 C6 H6 165(3) 2_656 . ?

loop_
_geom_bond_atom_site_label_1
_geom_bond_atom_site_label_2
_geom_bond_distance
_geom_bond_site_symmetry_2
_geom_bond_publ_flag
P1 O3 1.5740(19) . ?
P1 O2 1.571(2) . ?
P1 O1 1.456(2) . ?
P1 C3 1.780(2) . ?
O4 C4 1.366(3) . ?
O4 C6 1.355(5) . ?
O4 C6 1.501(5) 2_656 ?
O3 C2 1.438(4) . ?
O2 C1 1.430(3) . ?
C8 C3 1.487(3) . ?
C8 C7 1.382(3) . ?
C8 C9 1.378(4) . ?
C3 C4 1.348(4) . ?
C4 C5 1.491(4) . ?
C7 C6 1.528(6) 2_656 ?
C7 C6 1.528(6) . ?
C5 H5A 0.9600 . ?
C5 H5B 0.9600 . ?
C5 H5C 0.9600 . ?
C9 H9 0.9300 . ?
C9 C10 1.379(3) . ?
C10 H10 0.9300 . ?
C2 H2A 0.9600 . ?
C2 H2B 0.9600 . ?
C2 H2C 0.9600 . ?
C1 H1A 0.9600 . ?
C1 H1B 0.9600 . ?
C1 H1C 0.9600 . ?
C6 C6 1.102(11) 2_656 ?
C6 H6 1.06(5) . ?
